data_7150425
loop_
_publ_author_name
'Morrison, Christopher F.'
'Vaters, Jamie P.'
'Miller, David O.'
'Burnell, D. Jean'

_publ_section_title
;
 Facial selectivity in the 4 + 2 reactions of a diene derived from
 carvone
;
_journal_issue 6
_journal_name_full 'Organic &amp;  Biomolecular Chemistry'
_journal_page_first 1160
_journal_paper_doi 10.1039/b516675f
_journal_volume 4
_journal_year 2006
_chemical_formula_moiety 'C22 H28 N4 O Si '
_chemical_formula_sum 'C22 H28 N4 O Si'
_chemical_formula_weight 392.57
_space_group_IT_number 19
_symmetry_cell_setting orthorhombic
_symmetry_Int_Tables_number 19
_symmetry_space_group_name_Hall 'P 2ac 2ab'
_symmetry_space_group_name_H-M 'P 21 21 21'
_audit_creation_date 2001-06-11
_audit_creation_method 'by teXsan for Windows v1.06'
_audit_update_record
;
?
;
_cell_angle_alpha 90
_cell_angle_beta 90
_cell_angle_gamma 90
_cell_formula_units_Z 4
_cell_length_a 17.488(1)
_cell_length_b 17.514(1)
_cell_length_c 7.601(2)
_cell_measurement_reflns_used 24
_cell_measurement_temperature 299.2
_cell_measurement_theta_max 30.0
_cell_measurement_theta_min 27.9
_cell_volume 2328.1(6)
_computing_cell_refinement 'MSC/AFC Diffractometer Control'
_computing_data_collection 'MSC/AFC Diffractometer Control'
_computing_data_reduction 'teXsan for Windows 1.06 (MSC, 1997-1999)'
_computing_publication_material 'teXsan for Windows 1.06 (MSC, 1997-1999)'
_computing_structure_refinement 'teXsan for Windows 1.06 (MSC, 1997-1999)'
_computing_structure_solution
;
SIR92 (Altomare, et. al. 1994)
;
_diffrn_ambient_temperature 299.2
_diffrn_measurement_device 'Rigaku AFC6S'
_diffrn_measurement_method \w-2\q
_diffrn_orient_matrix_UB_11 -0.03173
_diffrn_orient_matrix_UB_12 0.03449
_diffrn_orient_matrix_UB_13 0.07524
_diffrn_orient_matrix_UB_21 -0.04719
_diffrn_orient_matrix_UB_22 -0.02776
_diffrn_orient_matrix_UB_23 -0.03780
_diffrn_orient_matrix_UB_31 0.00597
_diffrn_orient_matrix_UB_32 -0.03605
_diffrn_orient_matrix_UB_33 0.10110
_diffrn_radiation_detector 'scintillation counter'
_diffrn_radiation_monochromator graphite
_diffrn_radiation_source 'X-ray tube'
_diffrn_radiation_type 'Cu K\a'
_diffrn_radiation_wavelength 1.5418
_diffrn_reflns_av_R_equivalents 0.00000
_diffrn_reflns_av_sigmaI/netI 0.039
_diffrn_reflns_limit_h_max 19
_diffrn_reflns_limit_h_min 0
_diffrn_reflns_limit_k_max 19
_diffrn_reflns_limit_k_min 0
_diffrn_reflns_limit_l_max 8
_diffrn_reflns_limit_l_min 0
_diffrn_reflns_number 2026
_diffrn_reflns_reduction_process 'Lp corrections applied'
_diffrn_reflns_theta_max 60.03
_diffrn_reflns_theta_min 2.53
_diffrn_standards_decay_% 2.97
_diffrn_standards_interval_count 150
_diffrn_standards_number 3
_exptl_absorpt_coefficient_mu 1.025
_exptl_absorpt_correction_T_max 1.000
_exptl_absorpt_correction_T_min 0.926
_exptl_absorpt_correction_type
;
\y scans (North,Phillips & Matthews, 1968)
;
_exptl_crystal_colour colorless
_exptl_crystal_density_diffrn 1.120
_exptl_crystal_density_meas ?
_exptl_crystal_description irreg.
_exptl_crystal_F_000 840.00
_exptl_crystal_size_max 0.35
_exptl_crystal_size_mid 0.35
_exptl_crystal_size_min 0.25
_refine_diff_density_max 0.12
_refine_diff_density_min -0.14
_refine_ls_extinction_coef 0.0000181(2)
_refine_ls_extinction_expression 'equ(3) Acta Cryst.(1968) A24, p213.'
_refine_ls_extinction_method 'Zachariasen (1967)'
_refine_ls_goodness_of_fit_all 2.546
_refine_ls_goodness_of_fit_ref 2.630
_refine_ls_hydrogen_treatment noref
_refine_ls_matrix_type full
_refine_ls_number_constraints 0
_refine_ls_number_parameters 254
_refine_ls_number_reflns 1841
_refine_ls_number_restraints 0
_refine_ls_R_factor_all 0.0464
_refine_ls_R_factor_gt 0.0390
_refine_ls_shift/su_max 0.0000
_refine_ls_shift/su_mean 0.0000
_refine_ls_structure_factor_coef F
_refine_ls_weighting_details 'w = 1/[\s^2^(Fo) + 0.00002|Fo|^2^]'
_refine_ls_weighting_scheme sigma
_refine_ls_wR_factor_all 0.0430
_refine_ls_wR_factor_ref 0.0420
_reflns_number_gt 1841
_reflns_number_total 2026
_reflns_threshold_expression I>2.00\s(I)
_cod_data_source_file b516675f.txt
_cod_data_source_block cfm-5-18-2
_cod_original_cell_volume 2328.0(5)
_cod_original_sg_symbol_H-M 'P 21 21 21 '
_cod_original_formula_sum 'C22 H28 N4 O Si '
_cod_database_code 7150425

loop_
_symmetry_equiv_pos_as_xyz
' +x, +y, +z'
'1/2-x, -y,1/2+z'
'1/2+x,1/2-y, -z'
' -x,1/2+y,1/2-z'

loop_
_atom_site_label
_atom_site_fract_x
_atom_site_fract_y
_atom_site_fract_z
_atom_site_U_iso_or_equiv
_atom_site_occupancy
_atom_site_refinement_flags
_atom_site_adp_type
_atom_site_calc_flag
_atom_site_calc_attached_atom
Si(1) 0.34008(3) 0.15199(4) 0.7034(1) 0.0686(2) 1.000 . Uani d ?
O(1) 0.41869(7) 0.11840(7) 0.7973(2) 0.0565(4) 1.000 . Uani d ?
N(1) 0.5575(1) 0.2547(1) 0.6650(4) 0.1051(9) 1.000 . Uani d ?
N(2) 0.5397(1) 0.1418(2) 1.1499(3) 0.0974(9) 1.000 . Uani d ?
N(3) 0.7202(1) 0.1416(1) 0.5444(4) 0.112(1) 1.000 . Uani d ?
N(4) 0.7132(1) 0.0431(1) 1.0390(3) 0.0945(9) 1.000 . Uani d ?
C(1) 0.4811(1) 0.0742(1) 0.7485(3) 0.0497(6) 1.000 . Uani d ?
C(2) 0.5549(1) 0.1208(1) 0.8107(3) 0.0539(6) 1.000 . Uani d ?
C(3) 0.6295(1) 0.0710(1) 0.7631(3) 0.0568(6) 1.000 . Uani d ?
C(4) 0.6013(1) -0.0064(1) 0.6813(3) 0.0546(6) 1.000 . Uani d ?
C(5) 0.5474(1) -0.0415(1) 0.8095(3) 0.0548(6) 1.000 . Uani d ?
C(6) 0.4850(1) -0.0017(1) 0.8443(3) 0.0511(6) 1.000 . Uani d ?
C(7) 0.4892(1) 0.0606(1) 0.5497(3) 0.0594(7) 1.000 . Uani d ?
C(8) 0.5591(1) 0.0105(1) 0.5060(3) 0.0585(6) 1.000 . Uani d ?
C(9) 0.5569(1) 0.1967(1) 0.7293(4) 0.0676(7) 1.000 . Uani d ?
C(10) 0.5478(1) 0.1325(2) 1.0038(4) 0.0665(8) 1.000 . Uani d ?
C(11) 0.6798(1) 0.1122(1) 0.6401(4) 0.0713(8) 1.000 . Uani d ?
C(12) 0.6761(1) 0.0559(1) 0.9212(4) 0.0699(8) 1.000 . Uani d ?
C(13) 0.4227(1) -0.0255(1) 0.9665(4) 0.0777(8) 1.000 . Uani d ?
C(14) 0.5424(1) -0.0626(1) 0.4070(3) 0.0671(7) 1.000 . Uani d ?
C(15) 0.5945(2) -0.0848(2) 0.2784(4) 0.091(1) 1.000 . Uani d ?
C(16) 0.4784(2) -0.1085(2) 0.4457(5) 0.107(1) 1.000 . Uani d ?
C(17) 0.3648(2) 0.2207(2) 0.5278(5) 0.130(1) 1.000 . Uani d ?
C(18) 0.2837(2) 0.0717(2) 0.6095(6) 0.146(2) 1.000 . Uani d ?
C(19) 0.2874(1) 0.1981(1) 0.8896(4) 0.0824(9) 1.000 . Uani d ?
C(20) 0.2097(2) 0.2279(2) 0.8272(6) 0.137(1) 1.000 . Uani d ?
C(21) 0.3334(2) 0.2659(2) 0.9577(7) 0.190(2) 1.000 . Uani d ?
C(22) 0.2734(2) 0.1417(2) 1.0367(5) 0.153(2) 1.000 . Uani d ?
H(1) 0.6437 -0.0396 0.6615 0.066 1.000 . Uiso c ?
H(2) 0.5570 -0.0897 0.8631 0.065 1.000 . Uiso c ?
H(3) 0.4445 0.0361 0.5076 0.072 1.000 . Uiso c ?
H(4) 0.4949 0.1087 0.4929 0.072 1.000 . Uiso c ?
H(5) 0.5926 0.0403 0.4350 0.069 1.000 . Uiso c ?
H(6) 0.4158 0.0078 1.0646 0.095 1.000 . Uiso c ?
H(7) 0.3773 -0.0226 0.8969 0.095 1.000 . Uiso c ?
H(8) 0.4276 -0.0740 1.0017 0.095 1.000 . Uiso c ?
H(9) 0.6382 -0.0543 0.2555 0.107 1.000 . Uiso c ?
H(10) 0.5862 -0.1304 0.2134 0.107 1.000 . Uiso c ?
H(11) 0.4720 -0.1120 0.5697 0.128 1.000 . Uiso c ?
H(12) 0.4338 -0.0865 0.3951 0.128 1.000 . Uiso c ?
H(13) 0.4857 -0.1583 0.3986 0.128 1.000 . Uiso c ?
H(14) 0.3818 0.2669 0.5791 0.155 1.000 . Uiso c ?
H(15) 0.4036 0.1997 0.4558 0.155 1.000 . Uiso c ?
H(16) 0.3203 0.2303 0.4583 0.155 1.000 . Uiso c ?
H(17) 0.2618 0.0428 0.7018 0.174 1.000 . Uiso c ?
H(18) 0.2439 0.0920 0.5371 0.174 1.000 . Uiso c ?
H(19) 0.3160 0.0404 0.5404 0.174 1.000 . Uiso c ?
H(20) 0.1791 0.2403 0.9263 0.167 1.000 . Uiso c ?
H(21) 0.2168 0.2720 0.7565 0.167 1.000 . Uiso c ?
H(22) 0.1849 0.1893 0.7599 0.167 1.000 . Uiso c ?
H(23) 0.3337 0.2650 1.0825 0.233 1.000 . Uiso c ?
H(24) 0.3841 0.2628 0.9146 0.233 1.000 . Uiso c ?
H(25) 0.3104 0.3119 0.9180 0.233 1.000 . Uiso c ?
H(26) 0.2788 0.1667 1.1469 0.185 1.000 . Uiso c ?
H(27) 0.2233 0.1214 1.0265 0.185 1.000 . Uiso c ?
H(28) 0.3097 0.1013 1.0289 0.185 1.000 . Uiso c ?

loop_
_atom_site_aniso_label
_atom_site_aniso_U_11
_atom_site_aniso_U_22
_atom_site_aniso_U_33
_atom_site_aniso_U_12
_atom_site_aniso_U_13
_atom_site_aniso_U_23
Si(1) 0.0534(3) 0.0642(4) 0.0881(5) 0.0118(3) -0.0146(4) -0.0000(4)
O(1) 0.0453(7) 0.0556(8) 0.0686(9) 0.0065(6) -0.0030(8) 0.0030(8)
N(1) 0.115(2) 0.060(1) 0.140(2) -0.006(1) 0.005(2) 0.028(2)
N(2) 0.092(2) 0.126(2) 0.073(2) -0.003(2) -0.004(1) -0.007(2)
N(3) 0.084(2) 0.115(2) 0.137(2) -0.030(1) 0.030(2) 0.033(2)
N(4) 0.068(1) 0.102(2) 0.114(2) -0.003(1) -0.031(2) 0.015(2)
C(1) 0.039(1) 0.050(1) 0.061(1) 0.0033(9) -0.002(1) 0.007(1)
C(2) 0.049(1) 0.050(1) 0.063(1) -0.0043(9) -0.004(1) 0.010(1)
C(3) 0.042(1) 0.058(1) 0.070(2) -0.003(1) 0.001(1) 0.011(1)
C(4) 0.039(1) 0.055(1) 0.069(1) 0.0022(9) 0.005(1) 0.008(1)
C(5) 0.049(1) 0.050(1) 0.065(1) 0.001(1) -0.003(1) 0.017(1)
C(6) 0.042(1) 0.052(1) 0.059(1) -0.0044(9) -0.003(1) 0.011(1)
C(7) 0.059(1) 0.060(1) 0.059(1) 0.005(1) -0.008(1) 0.010(1)
C(8) 0.056(1) 0.060(1) 0.060(1) 0.001(1) 0.008(1) 0.010(1)
C(9) 0.060(1) 0.054(1) 0.088(2) -0.006(1) -0.001(1) 0.005(1)
C(10) 0.050(1) 0.077(2) 0.073(2) -0.005(1) -0.008(1) 0.001(1)
C(11) 0.051(1) 0.070(1) 0.093(2) -0.008(1) 0.007(1) 0.013(1)
C(12) 0.048(1) 0.073(2) 0.088(2) -0.005(1) -0.010(1) 0.012(1)
C(13) 0.059(1) 0.077(2) 0.097(2) -0.001(1) 0.019(1) 0.030(2)
C(14) 0.067(1) 0.068(1) 0.067(2) 0.006(1) -0.004(1) 0.007(1)
C(15) 0.108(2) 0.088(2) 0.077(2) 0.009(2) 0.014(2) -0.013(2)
C(16) 0.104(2) 0.098(2) 0.119(3) -0.019(2) 0.003(2) -0.026(2)
C(17) 0.126(3) 0.146(3) 0.118(3) 0.064(2) 0.006(2) 0.060(3)
C(18) 0.087(2) 0.129(3) 0.223(4) 0.013(2) -0.066(3) -0.078(3)
C(19) 0.067(1) 0.065(2) 0.115(2) 0.013(1) 0.013(2) 0.003(2)
C(20) 0.079(2) 0.128(3) 0.203(4) 0.044(2) 0.034(3) 0.034(3)
C(21) 0.137(3) 0.146(3) 0.286(6) -0.027(3) 0.052(4) -0.130(4)
C(22) 0.160(3) 0.166(4) 0.134(3) 0.076(3) 0.062(3) 0.047(3)

loop_
_atom_type_symbol
_atom_type_oxidation_number
_atom_type_number_in_cell
_atom_type_scat_dispersion_real
_atom_type_scat_dispersion_imag
_atom_type_scat_source
C 0 88 0.017 0.009
;International Tables for Crystallography
(1992, Vol. C, Table 6.1.1.2)
;
H 0 112 0.000 0.000
;International Tables for Crystallography
(1992, Vol. C, Table 6.1.1.2)
;
O 0 4 0.047 0.032
;International Tables for Crystallography
(1992, Vol. C, Table 6.1.1.2)
;
N 0 16 0.029 0.018
;International Tables for Crystallography
(1992, Vol. C, Table 6.1.1.2)
;
Si 0 4 0.244 0.330
;International Tables for Crystallography
(1992, Vol. C, Tables 4.2.6.8 and 6.1.1.1)
;

loop_
_geom_angle_atom_site_label_1
_geom_angle_atom_site_label_2
_geom_angle_atom_site_label_3
_geom_angle
_geom_angle_site_symmetry_1
_geom_angle_site_symmetry_2
_geom_angle_site_symmetry_3
_geom_angle_publ_flag
O1 SI1 C17 110.4(2) . . . ?
O1 SI1 C18 109.7(2) . . . ?
O1 SI1 C19 103.6(2) . . . ?
C17 SI1 C18 109.8(3) . . . ?
C17 SI1 C19 112.4(2) . . . ?
C18 SI1 C19 110.8(2) . . . ?
SI1 O1 C1 137.3(2) . . . ?
O1 C1 C2 105.7(3) . . . ?
O1 C1 C6 113.3(3) . . . ?
O1 C1 C7 114.9(3) . . . ?
C2 C1 C6 105.6(3) . . . ?
C2 C1 C7 107.2(3) . . . ?
C6 C1 C7 109.4(3) . . . ?
C1 C2 C3 108.1(3) . . . ?
C1 C2 C9 111.0(3) . . . ?
C1 C2 C10 107.2(3) . . . ?
C3 C2 C9 112.1(3) . . . ?
C3 C2 C10 111.3(3) . . . ?
C9 C2 C10 107.1(3) . . . ?
C2 C3 C4 107.5(2) . . . ?
C2 C3 C11 111.2(3) . . . ?
C2 C3 C12 111.2(3) . . . ?
C4 C3 C11 111.1(3) . . . ?
C4 C3 C12 109.9(3) . . . ?
C11 C3 C12 106.0(3) . . . ?
C3 C4 C5 107.3(3) . . . ?
C3 C4 C8 108.9(3) . . . ?
C3 C4 H1 110.1 . . . no
C5 C4 C8 109.9(3) . . . ?
C5 C4 H1 110.2 . . . no
C8 C4 H1 110.6 . . . no
C4 C5 C6 115.8(3) . . . ?
C4 C5 H2 122.3 . . . no
C6 C5 H2 121.9 . . . no
C1 C6 C5 113.8(3) . . . ?
C1 C6 C13 120.7(3) . . . ?
C5 C6 C13 125.4(3) . . . ?
C1 C7 C8 111.9(3) . . . ?
C1 C7 H3 109.1 . . . no
C1 C7 H4 108.6 . . . no
C8 C7 H3 108.9 . . . no
C8 C7 H4 108.8 . . . no
H3 C7 H4 109.5 . . . no
C4 C8 C7 107.5(3) . . . ?
C4 C8 C14 110.9(3) . . . ?
C4 C8 H5 107.4 . . . no
C7 C8 C14 115.8(3) . . . ?
C7 C8 H5 107.4 . . . no
C14 C8 H5 107.4 . . . no
N1 C9 C2 178.8(5) . . . ?
N2 C10 C2 177.6(5) . . . ?
N3 C11 C3 177.4(4) . . . ?
N4 C12 C3 177.9(5) . . . ?
C6 C13 H6 114.1 . . . no
C6 C13 H7 104.4 . . . no
C6 C13 H8 112.4 . . . no
H6 C13 H7 107.3 . . . no
H6 C13 H8 111.0 . . . no
H7 C13 H8 107.1 . . . no
C8 C14 C15 117.3(4) . . . ?
C8 C14 C16 122.2(4) . . . ?
C15 C14 C16 120.4(4) . . . ?
C14 C15 H9 119.9 . . . no
C14 C15 H10 120.0 . . . no
H9 C15 H10 120.1 . . . no
C14 C16 H11 109.7 . . . no
C14 C16 H12 109.5 . . . no
C14 C16 H13 109.8 . . . no
H11 C16 H12 109.3 . . . no
H11 C16 H13 109.3 . . . no
H12 C16 H13 109.3 . . . no
SI1 C17 H14 109.4 . . . no
SI1 C17 H15 109.4 . . . no
SI1 C17 H16 108.9 . . . no
H14 C17 H15 110.2 . . . no
H14 C17 H16 109.4 . . . no
H15 C17 H16 109.4 . . . no
SI1 C18 H17 109.6 . . . no
SI1 C18 H18 109.1 . . . no
SI1 C18 H19 109.6 . . . no
H17 C18 H18 109.2 . . . no
H17 C18 H19 110.1 . . . no
H18 C18 H19 109.2 . . . no
SI1 C19 C20 110.5(4) . . . ?
SI1 C19 C21 109.5(4) . . . ?
SI1 C19 C22 110.9(3) . . . ?
C20 C19 C21 107.9(4) . . . ?
C20 C19 C22 107.9(4) . . . ?
C21 C19 C22 110.1(6) . . . ?
C19 C20 H20 109.5 . . . no
C19 C20 H21 109.7 . . . no
C19 C20 H22 109.1 . . . no
H20 C20 H21 109.8 . . . no
H20 C20 H22 109.4 . . . no
H21 C20 H22 109.4 . . . no
C19 C21 H23 109.3 . . . no
C19 C21 H24 109.4 . . . no
C19 C21 H25 109.3 . . . no
H23 C21 H24 109.8 . . . no
H23 C21 H25 109.5 . . . no
H24 C21 H25 109.6 . . . no
C19 C22 H26 109.6 . . . no
C19 C22 H27 109.5 . . . no
C19 C22 H28 109.3 . . . no
H26 C22 H27 109.6 . . . no
H26 C22 H28 109.4 . . . no
H27 C22 H28 109.4 . . . no

loop_
_geom_bond_atom_site_label_1
_geom_bond_atom_site_label_2
_geom_bond_distance
_geom_bond_site_symmetry_1
_geom_bond_site_symmetry_2
_geom_bond_publ_flag
SI1 O1 1.657(2) . . ?
SI1 C17 1.848(5) . . ?
SI1 C18 1.859(5) . . ?
SI1 C19 1.872(5) . . ?
O1 C1 1.389(4) . . ?
N1 C9 1.128(4) . . ?
N2 C10 1.131(5) . . ?
N3 C11 1.136(5) . . ?
N4 C12 1.129(5) . . ?
C1 C2 1.598(4) . . ?
C1 C6 1.517(4) . . ?
C1 C7 1.536(5) . . ?
C2 C3 1.611(4) . . ?
C2 C9 1.466(5) . . ?
C2 C10 1.487(6) . . ?
C3 C4 1.572(4) . . ?
C3 C11 1.472(5) . . ?
C3 C12 1.475(5) . . ?
C4 C5 1.489(4) . . ?
C4 C8 1.552(5) . . ?
C4 H1 0.95 . . no
C5 C6 1.321(4) . . ?
C5 H2 0.95 . . no
C6 C13 1.492(4) . . ?
C7 C8 1.541(5) . . ?
C7 H3 0.95 . . no
C7 H4 0.95 . . no
C8 C14 1.514(5) . . ?
C8 H5 0.95 . . no
C13 H6 0.95 . . no
C13 H7 0.96 . . no
C13 H8 0.90 . . no
C14 C15 1.392(5) . . ?
C14 C16 1.410(5) . . ?
C15 H9 0.95 . . no
C15 H10 0.95 . . no
C16 H11 0.95 . . no
C16 H12 0.95 . . no
C16 H13 0.95 . . no
C17 H14 0.95 . . no
C17 H15 0.95 . . no
C17 H16 0.95 . . no
C18 H17 0.95 . . no
C18 H18 0.96 . . no
C18 H19 0.95 . . no
C19 C20 1.532(6) . . ?
C19 C21 1.524(7) . . ?
C19 C22 1.512(7) . . ?
C20 H20 0.95 . . no
C20 H21 0.95 . . no
C20 H22 0.95 . . no
C21 H23 0.95 . . no
C21 H24 0.95 . . no
C21 H25 0.95 . . no
C22 H26 0.95 . . no
C22 H27 0.95 . . no
C22 H28 0.95 . . no

loop_
_geom_contact_atom_site_label_1
_geom_contact_atom_site_label_2
_geom_contact_distance
_geom_contact_site_symmetry_1
_geom_contact_site_symmetry_2
_geom_contact_publ_flag
N2 C7 3.470(6) . 1_556 no
N2 C8 3.568(5) . 1_556 no
N3 N4 3.439(6) . 2_654 no
N3 C17 3.538(6) . 3_556 no
N4 C11 3.391(5) . 2_655 no
N4 C4 3.480(4) . 2_655 no
N4 C15 3.554(6) . 1_556 no
C15 C21 3.530(8) . 4_646 no

loop_
_geom_torsion_atom_site_label_1
_geom_torsion_atom_site_label_2
_geom_torsion_atom_site_label_3
_geom_torsion_atom_site_label_4
_geom_torsion_site_symmetry_1
_geom_torsion_site_symmetry_2
_geom_torsion_site_symmetry_3
_geom_torsion_site_symmetry_4
_geom_torsion
_geom_torsion_publ_flag
SI1 O1 C1 C2 . . . . 129.7(3) no
SI1 O1 C1 C6 . . . . -115.1(3) no
SI1 O1 C1 C7 . . . . 11.7(5) no
O1 SI1 C19 C20 . . . . -176.2(3) no
O1 SI1 C19 C21 . . . . 65.1(5) no
O1 SI1 C19 C22 . . . . -56.6(4) no
O1 C1 C2 C3 . . . . 178.3(3) no
O1 C1 C2 C9 . . . . -58.5(4) no
O1 C1 C2 C10 . . . . 58.1(4) no
O1 C1 C6 C5 . . . . -174.9(3) no
O1 C1 C6 C13 . . . . 4.5(4) no
O1 C1 C7 C8 . . . . -179.4(2) no
N1 C9 C2 C1 . . . . -8(23) no
N1 C9 C2 C3 . . . . 113(23) no
N1 C9 C2 C10 . . . . -125(23) no
N2 C10 C2 C1 . . . . -38(13) no
N2 C10 C2 C3 . . . . -156(12) no
N2 C10 C2 C9 . . . . 81(13) no
N3 C11 C3 C2 . . . . -171(10) no
N3 C11 C3 C4 . . . . -51(10) no
N3 C11 C3 C12 . . . . 68(10) no
N4 C12 C3 C2 . . . . 178(12) no
N4 C12 C3 C4 . . . . 59(12) no
N4 C12 C3 C11 . . . . -61(12) no
C1 O1 SI1 C17 . . . . -64.9(4) no
C1 O1 SI1 C18 . . . . 56.2(4) no
C1 O1 SI1 C19 . . . . 174.6(3) no
C1 C2 C3 C4 . . . . -2.6(4) no
C1 C2 C3 C11 . . . . 119.2(3) no
C1 C2 C3 C12 . . . . -123.0(3) no
C1 C6 C5 C4 . . . . -1.3(5) no
C1 C7 C8 C4 . . . . -2.8(4) no
C1 C7 C8 C14 . . . . 121.8(3) no
C2 C1 C6 C5 . . . . -59.6(4) no
C2 C1 C6 C13 . . . . 119.8(3) no
C2 C1 C7 C8 . . . . 63.4(4) no
C2 C3 C4 C5 . . . . -54.7(3) no
C2 C3 C4 C8 . . . . 64.1(3) no
C3 C2 C1 C6 . . . . 57.9(3) no
C3 C2 C1 C7 . . . . -58.7(3) no
C3 C4 C5 C6 . . . . 61.9(4) no
C3 C4 C8 C7 . . . . -61.9(3) no
C3 C4 C8 C14 . . . . 170.5(3) no
C4 C3 C2 C9 . . . . -125.3(3) no
C4 C3 C2 C10 . . . . 114.9(3) no
C4 C5 C6 C13 . . . . 179.4(3) no
C4 C8 C14 C15 . . . . -95.2(4) no
C4 C8 C14 C16 . . . . 82.7(5) no
C5 C4 C3 C11 . . . . -176.5(3) no
C5 C4 C3 C12 . . . . 66.5(3) no
C5 C4 C8 C7 . . . . 55.3(4) no
C5 C4 C8 C14 . . . . -72.3(4) no
C5 C6 C1 C7 . . . . 55.5(4) no
C6 C1 C2 C9 . . . . -178.8(3) no
C6 C1 C2 C10 . . . . -62.2(4) no
C6 C1 C7 C8 . . . . -50.6(4) no
C6 C5 C4 C8 . . . . -56.3(4) no
C7 C1 C2 C9 . . . . 64.6(4) no
C7 C1 C2 C10 . . . . -178.8(3) no
C7 C1 C6 C13 . . . . -125.1(4) no
C7 C8 C14 C15 . . . . 141.9(4) no
C7 C8 C14 C16 . . . . -40.2(5) no
C8 C4 C3 C11 . . . . -57.7(3) no
C8 C4 C3 C12 . . . . -174.7(3) no
C9 C2 C3 C11 . . . . -3.5(4) no
C9 C2 C3 C12 . . . . 114.4(4) no
C10 C2 C3 C11 . . . . -123.4(4) no
C10 C2 C3 C12 . . . . -5.5(4) no
C17 SI1 C19 C20 . . . . 64.6(4) no
C17 SI1 C19 C21 . . . . -54.0(5) no
C17 SI1 C19 C22 . . . . -175.7(4) no
C18 SI1 C19 C20 . . . . -58.7(4) no
C18 SI1 C19 C21 . . . . -177.3(5) no
C18 SI1 C19 C22 . . . . 61.0(5) no

loop_
_cod_related_entry_id
_cod_related_entry_database
_cod_related_entry_code
1 ChemSpider 21188844
